data_2011770
loop_
_publ_author_name
'Lin, Jun'
'Zhang, Jun-Yong'
'Xu, Yan'
'Ke, Xiao-Kang'
'Guo, Zijian'

_publ_section_title
;
 <i>N</i>,<i>N</i>'-(1,2-phenylene)bis(pyridine-2-carboxamide) and
 <i>N</i>,<i>N</i>'-(1,2-cyclohexanediyl)bis(pyridine-2-carboxamide)
 toluene hemisolvate
;
_journal_issue 2
_journal_name_full 'Acta Crystallographica Section C'
_journal_page_first 192
_journal_page_last 194
_journal_paper_doi 10.1107/S0108270100016395
_journal_volume 57
_journal_year 2001
_chemical_formula_moiety 'C18 H20 N4 O2 , 0.5C7 H8'
_chemical_formula_sum 'C21.5 H24 N4 O2'
_chemical_formula_weight 370.45
_chemical_name_systematic
;
N,N'-(1,2-cyclohexanediyl)bis(pyridine-2-carboxamide)
;
_space_group_IT_number 2
_symmetry_cell_setting triclinic
_symmetry_space_group_name_Hall '-P 1'
_symmetry_space_group_name_H-M 'P -1'
_audit_creation_method SHELXL97
_cell_angle_alpha 88.52(3)
_cell_angle_beta 64.39(3)
_cell_angle_gamma 89.70(3)
_cell_formula_units_Z 2
_cell_length_a 9.899(2)
_cell_length_b 10.492(2)
_cell_length_c 10.795(2)
_cell_measurement_reflns_used 25
_cell_measurement_temperature 293(2)
_cell_measurement_theta_max 15.62
_cell_measurement_theta_min 2.38
_cell_volume 1010.7(4)
_computing_cell_refinement 'CAD-4 Software'
_computing_data_collection 'CAD-4 Software (Enraf-Nonius, 1989)'
_computing_data_reduction 'CAD-4 Software'
_computing_molecular_graphics SHELXTL
_computing_publication_material SHELXTL
_computing_structure_refinement SHELXTL
_computing_structure_solution 'SHELXTL (Sheldrick, 1997b)'
_diffrn_ambient_temperature 293(2)
_diffrn_measured_fraction_theta_full .999
_diffrn_measured_fraction_theta_max .999
_diffrn_measurement_device_type 'Enraf-Nonius CAD-4'
_diffrn_measurement_method '2\q/\w scans'
_diffrn_radiation_monochromator graphite
_diffrn_radiation_source 'fine-focus sealed tube'
_diffrn_radiation_type MoK\a
_diffrn_radiation_wavelength .71073
_diffrn_reflns_av_R_equivalents .007
_diffrn_reflns_av_sigmaI/netI .017
_diffrn_reflns_limit_h_max 11
_diffrn_reflns_limit_h_min 0
_diffrn_reflns_limit_k_max 12
_diffrn_reflns_limit_k_min -12
_diffrn_reflns_limit_l_max 12
_diffrn_reflns_limit_l_min -11
_diffrn_reflns_number 3764
_diffrn_reflns_theta_full 24.96
_diffrn_reflns_theta_max 24.96
_diffrn_reflns_theta_min 1.94
_diffrn_standards_decay_% 4.2
_diffrn_standards_interval_count 97
_diffrn_standards_number 3
_exptl_absorpt_coefficient_mu .080
_exptl_absorpt_correction_type none
_exptl_crystal_colour colourless
_exptl_crystal_density_diffrn 1.217
_exptl_crystal_density_method 'not measured'
_exptl_crystal_description block
_exptl_crystal_F_000 394
_exptl_crystal_size_max .30
_exptl_crystal_size_mid .26
_exptl_crystal_size_min .24
_refine_diff_density_max .27
_refine_diff_density_min -.16
_refine_ls_extinction_coef .046(4)
_refine_ls_extinction_method 'SHELXL97 (Sheldrick, 1997a)'
_refine_ls_goodness_of_fit_ref 1.062
_refine_ls_hydrogen_treatment constr
_refine_ls_matrix_type full
_refine_ls_number_parameters 263
_refine_ls_number_reflns 3539
_refine_ls_number_restraints 10
_refine_ls_restrained_S_all 1.081
_refine_ls_R_factor_all .072
_refine_ls_R_factor_gt .049
_refine_ls_shift/su_max .006
_refine_ls_shift/su_mean .001
_refine_ls_structure_factor_coef Fsqd
_refine_ls_weighting_details 'calc w = 1/[\s^2^(Fo^2^)+(0.0904P)^2^+0.3004P] where P=(Fo^2^+2Fc^2^)/3'
_refine_ls_weighting_scheme calc
_refine_ls_wR_factor_ref .173
_reflns_number_gt 2552
_reflns_number_total 3539
_reflns_threshold_expression I>2\s(I)
_cod_data_source_file na1486.cif
_cod_data_source_block II
_cod_depositor_comments
;
The following automatic conversions were performed:
'_symmetry_cell_setting' value 'Triclinic' changed to 'triclinic'
according to '/home/saulius/struct/CIF-dictionaries/cif_core.dic'
dictionary named 'cif_core.dic' version 2.4.1 from 2010-06-29.

Automatic conversion script
Id: cif_fix_enum 1527 2010-12-29 10:47:43Z saulius 

The following automatic conversions were performed:

'_symmetry_cell_setting' value 'Triclinic' changed to 'triclinic'
according to /home/saulius/struct/CIF-dictionaries/cif_core.dic
dictionary named 'cif_core.dic' version 2.4.1 from 2010-06-29.

Automatic conversion script
Id: cif_fix_values 1715 2011-07-08 13:25:40Z adriana 
;
_cod_original_sg_symbol_H-M P-1
_cod_database_code 2011770
_cod_database_fobs_code 2011770

loop_
_symmetry_equiv_pos_as_xyz
'x, y, z'
'-x, -y, -z'

loop_
_atom_site_label
_atom_site_fract_x
_atom_site_fract_y
_atom_site_fract_z
_atom_site_U_iso_or_equiv
_atom_site_adp_type
_atom_site_calc_flag
_atom_site_refinement_flags
_atom_site_occupancy
_atom_site_disorder_assembly
_atom_site_disorder_group
_atom_site_type_symbol
C1 .6317(2) .1930(2) .5341(2) .0804(6) Uani d . 1 . . C
H1A .7265 .2096 .5284 .096 Uiso calc R 1 . . H
C2 .6149(2) .1927(2) .4146(2) .0865(7) Uani d . 1 . . C
H2A .6967 .2067 .3301 .104 Uiso calc R 1 . . H
C3 .4756(2) .1714(3) .4223(2) .0929(7) Uani d . 1 . . C
H3A .4606 .1708 .3430 .111 Uiso calc R 1 . . H
C4 .3578(2) .1509(2) .5493(2) .0768(6) Uani d . 1 . . C
H4A .2615 .1378 .5573 .092 Uiso calc R 1 . . H
C5 .38430(10) .14990(10) .66400(10) .0514(4) Uani d . 1 . . C
C6 .25690(10) .12590(10) .80400(10) .0502(4) Uani d . 1 . . C
C7 .18550(10) .10240(10) 1.05070(10) .0462(3) Uani d . 1 . . C
H7A .0884 .0808 1.0525 .055 Uiso calc R 1 . . H
C8 .1686(2) .2269(2) 1.1246(2) .0614(4) Uani d . 1 . . C
H8A .2661 .2550 1.1143 .074 Uiso calc R 1 . . H
H8B .1302 .2916 1.0826 .074 Uiso calc R 1 . . H
C9 .0642(2) .2129(2) 1.2753(2) .0762(6) Uani d . 1 . . C
H9A .0570 .2934 1.3198 .091 Uiso calc R 1 . . H
H9B -.0351 .1892 1.2865 .091 Uiso calc R 1 . . H
C10 .1228(2) .1118(2) 1.3408(2) .0783(6) Uani d . 1 . . C
H10A .0563 .1036 1.4380 .094 Uiso calc R 1 . . H
H10B .2209 .1372 1.3316 .094 Uiso calc R 1 . . H
C11 .1345(2) -.0170(2) 1.27340(10) .0643(4) Uani d . 1 . . C
H11A .1769 -.0791 1.3144 .077 Uiso calc R 1 . . H
H11B .0350 -.0463 1.2906 .077 Uiso calc R 1 . . H
C12 .23180(10) -.00790(10) 1.11890(10) .0474(3) Uani d . 1 . . C
H12A .3357 .0066 1.1033 .057 Uiso calc R 1 . . H
C13 .33710(10) -.2087(2) 1.00520(10) .0514(4) Uani d . 1 . . C
C14 .3090(2) -.32450(10) .93990(10) .0510(4) Uani d . 1 . . C
C15 .4148(2) -.4191(2) .8960(2) .0722(5) Uani d . 1 . . C
H15A .5031 -.4119 .9060 .087 Uiso calc R 1 . . H
C16 .3872(2) -.5250(2) .8366(2) .0859(6) Uani d . 1 . . C
H16A .4563 -.5909 .8069 .103 Uiso calc R 1 . . H
C17 .2575(2) -.5313(2) .8222(2) .0792(6) Uani d . 1 . . C
H17A .2366 -.6013 .7822 .095 Uiso calc R 1 . . H
C18 .1585(2) -.4327(2) .8676(2) .0733(5) Uani d . 1 . . C
H18A .0707 -.4374 .8564 .088 Uiso calc R 1 . . H
N1 .22550(10) -.12650(10) 1.05450(10) .0525(3) Uani d . 1 . . N
H1B .1440 -.1443 1.0481 .063 Uiso calc R 1 . . H
N2 .29410(10) .11810(10) .90760(10) .0486(3) Uani d . 1 . . N
H2B .3875 .1226 .8896 .058 Uiso calc R 1 . . H
N3 .51970(10) .17080(10) .65840(10) .0640(4) Uani d . 1 . . N
N4 .18080(10) -.33020(10) .92720(10) .0607(4) Uani d . 1 . . N
O1 .45770(10) -.19520(10) 1.01050(10) .0872(4) Uani d . 1 . . O
O2 .12750(10) .1167(2) .81610(10) .0838(4) Uani d . 1 . . O
C19 .0952(3) -.5506(3) 1.5290(3) .1410(10) Uani d D 1 . 1 C
C20 .1656(5) -.4203(4) 1.3235(4) .190(2) Uani d D 1 . 1 C
C21 .1998(7) -.4994(6) 1.4153(6) .152(3) Uani d PD .50 . 1 C
C22 -.0553(5) -.5336(4) 1.5667(5) .111(2) Uani d PDU .50 . 1 C
C23 .0158(6) -.3901(6) 1.3510(6) .127(2) Uani d PD .50 . 1 C

loop_
_atom_site_aniso_label
_atom_site_aniso_U_11
_atom_site_aniso_U_22
_atom_site_aniso_U_33
_atom_site_aniso_U_12
_atom_site_aniso_U_13
_atom_site_aniso_U_23
C1 .0531(8) .122(2) .0588(9) -.0183(9) -.0174(7) .0099(9)
C2 .0641(9) .131(2) .0513(9) -.0140(10) -.0136(8) .0180(10)
C3 .0760(10) .154(2) .0521(8) -.0120(10) -.0317(7) .0140(10)
C4 .0575(8) .123(2) .0535(8) -.0112(9) -.0273(6) .0087(9)
C5 .0486(6) .0579(8) .0475(6) -.0027(6) -.0205(5) -.0015(6)
C6 .0444(6) .0584(8) .0495(7) -.0040(6) -.0216(5) -.0040(6)
C7 .0343(5) .0610(8) .0427(6) .0003(5) -.0160(5) -.0039(6)
C8 .0568(7) .0574(9) .0610(8) .0074(7) -.0168(6) -.0083(7)
C9 .0687(9) .0850(10) .0610(9) .0037(9) -.0139(8) -.0223(8)
C10 .0800(9) .1080(10) .0448(7) -.0210(10) -.0245(7) -.0128(8)
C11 .0690(8) .0820(10) .0475(7) -.0127(8) -.0303(6) .0061(7)
C12 .0412(5) .0557(8) .0493(6) -.0036(6) -.0232(5) -.0031(6)
C13 .0417(6) .0596(8) .0524(7) -.0020(6) -.0198(5) .0010(6)
C14 .0487(6) .0518(8) .0490(7) -.0022(6) -.0181(5) .0055(6)
C15 .0611(8) .0630(10) .0960(10) .0067(7) -.0375(7) -.0065(8)
C16 .0820(10) .0580(10) .1170(10) .0158(8) -.0410(10) -.0170(9)
C17 .0910(10) .0543(9) .1010(10) .0019(8) -.0489(9) -.0126(8)
C18 .0756(8) .0600(10) .0980(10) -.0003(8) -.0499(8) -.0095(8)
N1 .0441(5) .0564(7) .0628(6) -.0033(5) -.0283(4) -.0040(5)
N2 .0352(5) .0642(7) .0449(5) -.0019(5) -.0158(4) -.0008(5)
N3 .0503(6) .0889(9) .0497(6) -.0099(6) -.0187(5) .0008(6)
N4 .0577(6) .0562(7) .0740(7) .0003(5) -.0336(5) -.0070(6)
O1 .0525(5) .0950(9) .1252(9) .0130(6) -.0472(5) -.0385(7)
O2 .0470(5) .1580(10) .0567(6) -.0147(6) -.0262(4) .0002(7)
C19 .159(2) .129(2) .151(2) .017(2) -.080(2) -.065(2)
C20 .239(4) .152(3) .167(3) -.036(3) -.077(3) .001(3)
C21 .146(5) .152(5) .138(5) -.036(4) -.041(4) -.024(4)
C22 .141(3) .085(2) .068(2) -.031(3) -.007(2) -.028(2)
C23 .152(4) .108(4) .115(4) -.034(3) -.053(3) -.011(3)

loop_
_atom_type_symbol
_atom_type_description
_atom_type_scat_dispersion_real
_atom_type_scat_dispersion_imag
_atom_type_scat_source
C C .0033 .0016 'International Tables Vol C Tables 4.2.6.8 and 6.1.1.4'
H H .0000 .0000 'International Tables Vol C Tables 4.2.6.8 and 6.1.1.4'
N N .0061 .0033 'International Tables Vol C Tables 4.2.6.8 and 6.1.1.4'
O O .0106 .0060 'International Tables Vol C Tables 4.2.6.8 and 6.1.1.4'

loop_
_geom_angle_atom_site_label_1
_geom_angle_atom_site_label_2
_geom_angle_atom_site_label_3
_geom_angle_site_symmetry_1
_geom_angle_site_symmetry_3
_geom_angle
_geom_angle_publ_flag
N3 C1 C2 . . 123.8(2) ?
C3 C2 C1 . . 118.6(2) ?
C2 C3 C4 . . 118.8(2) ?
C5 C4 C3 . . 119.2(2) ?
N3 C5 C4 . . 122.80(10) ?
N3 C5 C6 . . 117.30(10) ?
C4 C5 C6 . . 119.90(10) ?
O2 C6 N2 . . 124.30(10) yes
O2 C6 C5 . . 119.90(10) yes
N2 C6 C5 . . 115.80(10) ?
N2 C7 C8 . . 110.00(10) ?
N2 C7 C12 . . 109.90(10) ?
C8 C7 C12 . . 112.60(10) ?
C9 C8 C7 . . 111.80(10) ?
C10 C9 C8 . . 109.40(10) ?
C9 C10 C11 . . 111.1(2) ?
C12 C11 C10 . . 111.60(10) ?
N1 C12 C11 . . 110.60(10) ?
N1 C12 C7 . . 109.30(10) ?
C11 C12 C7 . . 112.10(10) ?
O1 C13 N1 . . 124.0(2) yes
O1 C13 C14 . . 120.10(10) yes
N1 C13 C14 . . 115.90(10) ?
N4 C14 C15 . . 122.9(2) ?
N4 C14 C13 . . 117.80(10) ?
C15 C14 C13 . . 119.3(2) ?
C14 C15 C16 . . 118.7(2) ?
C17 C16 C15 . . 118.9(2) ?
C16 C17 C18 . . 118.8(2) ?
N4 C18 C17 . . 123.7(2) ?
C13 N1 C12 . . 124.20(10) yes
C6 N2 C7 . . 123.60(10) yes
C5 N3 C1 . . 116.9(2) yes
C14 N4 C18 . . 117.00(10) yes
C21 C19 C22 . . 122.6(5) ?
C21 C19 C23 . 2_548 178.0(5) ?
C22 C19 C23 . 2_548 58.1(3) ?
C21 C19 C22 . 2_548 58.6(4) ?
C22 C19 C22 . 2_548 63.9(3) ?
C23 C19 C22 2_548 2_548 122.1(4) ?
C22 C20 C23 2_548 . 59.8(4) ?
C22 C20 C21 2_548 . 61.7(4) ?
C23 C20 C21 . . 121.5(4) ?
C19 C21 C22 . 2_548 67.8(4) ?
C19 C21 C20 . . 122.5(5) ?
C22 C21 C20 2_548 . 54.7(4) ?
C20 C22 C23 2_548 2_548 64.4(3) ?
C20 C22 C19 2_548 . 126.8(5) ?
C23 C22 C19 2_548 . 62.4(4) ?
C20 C22 C21 2_548 2_548 63.6(3) ?
C23 C22 C21 2_548 2_548 128.0(4) ?
C19 C22 C21 . 2_548 169.5(5) ?
C20 C22 C19 2_548 2_548 117.1(5) ?
C23 C22 C19 2_548 2_548 178.3(4) ?
C19 C22 C19 . 2_548 116.1(3) ?
C21 C22 C19 2_548 2_548 53.5(3) ?
C20 C22 C22 2_548 2_548 170.6(7) ?
C23 C22 C22 2_548 2_548 125.0(6) ?
C19 C22 C22 . 2_548 62.5(4) ?
C21 C22 C22 2_548 2_548 107.0(6) ?
C19 C22 C22 2_548 2_548 53.5(4) ?
C22 C23 C20 2_548 . 55.8(3) ?
C22 C23 C19 2_548 2_548 59.4(3) ?
C20 C23 C19 . 2_548 115.2(5) ?

loop_
_geom_bond_atom_site_label_1
_geom_bond_atom_site_label_2
_geom_bond_site_symmetry_2
_geom_bond_distance
_geom_bond_publ_flag
C1 N3 . 1.336(2) yes
C1 C2 . 1.370(3) ?
C2 C3 . 1.365(3) ?
C3 C4 . 1.376(2) ?
C4 C5 . 1.371(2) ?
C5 N3 . 1.335(2) yes
C5 C6 . 1.508(2) ?
C6 O2 . 1.233(2) yes
C6 N2 . 1.321(2) yes
C7 N2 . 1.457(2) yes
C7 C8 . 1.518(2) ?
C7 C12 . 1.528(2) ?
C8 C9 . 1.508(2) ?
C9 C10 . 1.507(3) ?
C10 C11 . 1.531(3) ?
C11 C12 . 1.524(2) ?
C12 N1 . 1.455(2) yes
C13 O1 . 1.229(2) yes
C13 N1 . 1.325(2) yes
C13 C14 . 1.506(2) ?
C14 N4 . 1.335(2) yes
C14 C15 . 1.375(2) ?
C15 C16 . 1.383(3) ?
C16 C17 . 1.361(3) ?
C17 C18 . 1.368(3) ?
C18 N4 . 1.335(2) yes
C19 C21 . 1.319(5) ?
C19 C22 . 1.376(5) ?
C19 C23 2_548 1.417(6) ?
C19 C22 2_548 1.519(7) ?
C20 C22 2_548 1.299(5) ?
C20 C23 . 1.417(6) ?
C20 C21 . 1.425(7) ?
C21 C22 2_548 1.401(8) ?
C22 C20 2_548 1.299(5) ?
C22 C23 2_548 1.358(8) ?
C22 C21 2_548 1.401(8) ?
C22 C19 2_548 1.519(7) ?
C22 C22 2_548 1.538(9) ?
C23 C22 2_548 1.358(8) ?
C23 C19 2_548 1.417(6) ?

loop_
_geom_hbond_atom_site_label_D
_geom_hbond_atom_site_label_H
_geom_hbond_atom_site_label_A
_geom_hbond_site_symmetry_A
_geom_hbond_distance_DH
_geom_hbond_distance_HA
_geom_hbond_distance_DA
_geom_hbond_angle_DHA
_geom_hbond_publ_flag
N1 H1B N4 1_555 .86 2.31 2.710(2) 108 yes
N1 H1B O2 2_557 .86 2.46 3.156(2) 138 yes
N2 H2B N3 1_555 .86 2.30 2.696(2) 108 yes
N2 H2B O1 2_657 .86 2.36 3.068(2) 140 yes
C4 H4A O2 1_555 .93 2.53 2.812(2) 98 yes
C7 H7A O2 1_555 .98 2.43 2.828(2) 104 yes
C8 H8A O1 2_657 .97 2.55 3.357(2) 140 yes
C11 H11B O2 2_557 .97 2.47 3.317(3) 145 yes
C12 H12A O1 1_555 .98 2.45 2.835(2) 103 yes
C15 H15A O1 1_555 .93 2.51 2.799(3) 98 yes
